data_4315482
loop_
_publ_author_name
'Constantinos C. Stoumpos'
'Ross Inglis'
'Olivier Roubeau'
'Harikleia Sartzi'
'Alexandros A. Kitos'
'Constantinos J. Milios'
'Guillem Arom\'i'
'Anastasios J. Tasiopoulos'
'Vasilios Nastopoulos'
'Euan K. Brechin'
'Spyros P. Perlepes'

_publ_section_title
;
 Rare Oxidation-State Combinations and Unusual Structural Motifs in
 Hexanuclear Mn Complexes Using 2-Pyridyloximate Ligands
;
_journal_name_full 'Inorganic Chemistry'
_journal_page_first 4388
_journal_page_last 4390
_journal_paper_doi 10.1021/ic100089y
_journal_volume 49
_journal_year 2010
_chemical_formula_moiety '2(C86 H64 Mn6 N10 O20), 2(Cl O4), 3(H2 O)'
_chemical_formula_sum 'C172 H134 Cl2 Mn12 N20 O51'
_chemical_formula_weight 4027.17
_chemical_name_systematic
; 
 ? 
;
_space_group_IT_number 14
_symmetry_cell_setting monoclinic
_symmetry_space_group_name_Hall '-P 2ybc'
_symmetry_space_group_name_H-M 'P 1 21/c 1'
_atom_sites_solution_hydrogens geom
_atom_sites_solution_primary direct
_atom_sites_solution_secondary difmap
_audit_creation_method SHELXL-97
_cell_angle_alpha 90.00
_cell_angle_beta 108.530(2)
_cell_angle_gamma 90.00
_cell_formula_units_Z 2
_cell_length_a 20.935(2)
_cell_length_b 17.041(2)
_cell_length_c 25.320(3)
_cell_measurement_reflns_used 9175
_cell_measurement_temperature 150(2)
_cell_measurement_theta_max 31.99
_cell_measurement_theta_min 2.50
_cell_volume 8564.7(16)
_computing_cell_refinement 'Bruker SAINT'
_computing_data_collection 'Bruker APEX2'
_computing_data_reduction 'Bruker SAINT'
_computing_structure_refinement 'SHELXL-97 (Sheldrick, 1997)'
_computing_structure_solution 'SHELXS-97 (Sheldrick, 1990)'
_diffrn_ambient_temperature 150(2)
_diffrn_measured_fraction_theta_full 0.998
_diffrn_measured_fraction_theta_max 0.998
_diffrn_measurement_device_type 'Bruker APEX II CCD diffractometer'
_diffrn_measurement_method '\w rotation with narrow frames'
_diffrn_radiation_monochromator 'silicon 111'
_diffrn_radiation_source 'Advanced Light Source station 11.3.1'
_diffrn_radiation_type synchrotron
_diffrn_radiation_wavelength 0.77490
_diffrn_reflns_av_R_equivalents 0.0432
_diffrn_reflns_av_sigmaI/netI 0.0398
_diffrn_reflns_limit_h_max 27
_diffrn_reflns_limit_h_min -27
_diffrn_reflns_limit_k_max 22
_diffrn_reflns_limit_k_min -22
_diffrn_reflns_limit_l_max 33
_diffrn_reflns_limit_l_min -33
_diffrn_reflns_number 80193
_diffrn_reflns_theta_full 31.16
_diffrn_reflns_theta_max 31.16
_diffrn_reflns_theta_min 2.41
_diffrn_standards_number 0
_exptl_absorpt_coefficient_mu 1.226
_exptl_absorpt_correction_T_max 0.91
_exptl_absorpt_correction_T_min 0.79
_exptl_absorpt_correction_type multi-scan
_exptl_absorpt_process_details 'SADABS v2.10 Bruker AXS Madison WI US'
_exptl_crystal_colour red
_exptl_crystal_density_diffrn 1.562
_exptl_crystal_density_method 'not measured'
_exptl_crystal_description block
_exptl_crystal_F_000 4096
_exptl_crystal_size_max 0.20
_exptl_crystal_size_mid 0.13
_exptl_crystal_size_min 0.07
_refine_diff_density_max 0.749
_refine_diff_density_min -0.757
_refine_diff_density_rms 0.063
_refine_ls_extinction_method none
_refine_ls_goodness_of_fit_ref 1.013
_refine_ls_hydrogen_treatment mixed
_refine_ls_matrix_type full
_refine_ls_number_parameters 1168
_refine_ls_number_reflns 21302
_refine_ls_number_restraints 72
_refine_ls_restrained_S_all 1.046
_refine_ls_R_factor_all 0.0705
_refine_ls_R_factor_gt 0.0383
_refine_ls_shift/su_max 0.001
_refine_ls_shift/su_mean 0.000
_refine_ls_structure_factor_coef Fsqd
_refine_ls_weighting_details 'calc w=1/[\s^2^(Fo^2^)+(0.0521P)^2^+3.8918P] where P=(Fo^2^+2Fc^2^)/3'
_refine_ls_weighting_scheme calc
_refine_ls_wR_factor_gt 0.0926
_refine_ls_wR_factor_ref 0.1099
_reflns_number_gt 14676
_reflns_number_total 21302
_reflns_threshold_expression >2sigma(I)
_cod_data_source_file ic100089y_si_003.cif
_cod_data_source_block ak160b
_cod_database_code 4315482

loop_
_symmetry_equiv_pos_as_xyz
'x, y, z'
'-x, y+1/2, -z+1/2'
'-x, -y, -z'
'x, -y-1/2, z-1/2'

loop_
_atom_site_label
_atom_site_type_symbol
_atom_site_fract_x
_atom_site_fract_y
_atom_site_fract_z
_atom_site_U_iso_or_equiv
_atom_site_adp_type
_atom_site_occupancy
_atom_site_symmetry_multiplicity
_atom_site_calc_flag
_atom_site_refinement_flags
_atom_site_disorder_assembly
_atom_site_disorder_group
Mn1 Mn 0.219189(18) 0.70509(2) 0.497521(15) 0.03035(9) Uani 1 1 d . . .
Mn2 Mn 0.337831(18) 0.62948(2) 0.441038(15) 0.02975(9) Uani 1 1 d . . .
Mn3 Mn 0.093308(18) 0.54087(2) 0.290303(14) 0.02882(9) Uani 1 1 d . . .
Mn4 Mn 0.263190(18) 0.54654(2) 0.320505(14) 0.02784(8) Uani 1 1 d . . .
Mn5 Mn 0.191430(18) 0.69126(2) 0.362953(15) 0.02953(9) Uani 1 1 d . . .
Mn6 Mn 0.193397(19) 0.52943(2) 0.424365(15) 0.03181(9) Uani 1 1 d . . .
O1 O 0.36413(9) 0.65487(11) 0.52577(7) 0.0378(4) Uani 1 1 d . . .
O2 O 0.20044(9) 0.53941(11) 0.23704(7) 0.0356(4) Uani 1 1 d . . .
O3 O 0.29374(8) 0.66299(10) 0.35285(7) 0.0302(4) Uani 1 1 d . . .
O4 O 0.29714(9) 0.75364(12) 0.28513(8) 0.0391(4) Uani 1 1 d D . .
H4 H 0.2606(11) 0.7670(18) 0.2909(13) 0.047 Uiso 1 1 d D . .
O5 O 0.29326(8) 0.51437(10) 0.40971(7) 0.0303(4) Uani 1 1 d . . .
O6 O 0.34066(10) 0.41591(12) 0.47405(7) 0.0416(5) Uani 1 1 d D . .
H6 H 0.3126(14) 0.4398(18) 0.4864(13) 0.050 Uiso 1 1 d D . .
O7 O 0.23126(8) 0.65282(10) 0.43685(6) 0.0295(4) Uani 1 1 d . . .
O8 O 0.17176(8) 0.58249(10) 0.34053(6) 0.0291(4) Uani 1 1 d . . .
O9 O 0.12226(9) 0.72606(12) 0.46941(7) 0.0388(4) Uani 1 1 d . . .
O10 O 0.10102(9) 0.72698(12) 0.37676(7) 0.0393(4) Uani 1 1 d . . .
O11 O 0.20959(10) 0.60130(12) 0.54337(8) 0.0410(4) Uani 1 1 d . . .
O12 O 0.24589(9) 0.49646(12) 0.50892(7) 0.0394(4) Uani 1 1 d . . .
O13 O 0.23972(10) 0.81860(11) 0.46920(8) 0.0414(4) Uani 1 1 d . . .
O14 O 0.22887(9) 0.80045(11) 0.37914(7) 0.0377(4) Uani 1 1 d . . .
O15 O 0.06591(9) 0.65696(11) 0.24989(7) 0.0385(4) Uani 1 1 d . . .
O16 O 0.15837(9) 0.73021(11) 0.28733(7) 0.0370(4) Uani 1 1 d . . .
O17 O 0.03049(9) 0.55479(12) 0.33168(7) 0.0397(4) Uani 1 1 d . . .
O18 O 0.09256(9) 0.55085(12) 0.42158(7) 0.0408(4) Uani 1 1 d . . .
O19 O 0.11625(10) 0.42017(11) 0.31431(8) 0.0430(5) Uani 1 1 d . . .
O20 O 0.17060(11) 0.41155(12) 0.40532(8) 0.0476(5) Uani 1 1 d . . .
N1 N 0.22501(11) 0.76177(13) 0.56988(8) 0.0338(5) Uani 1 1 d . . .
N2 N 0.32070(10) 0.69666(13) 0.54177(8) 0.0324(5) Uani 1 1 d . . .
N3 N 0.45475(14) 0.7812(2) 0.61551(12) 0.0678(9) Uani 1 1 d . . .
N4 N 0.01632(10) 0.49180(13) 0.22676(8) 0.0341(5) Uani 1 1 d . . .
N5 N 0.13667(11) 0.52400(13) 0.22860(8) 0.0322(5) Uani 1 1 d . . .
N6 N 0.07162(12) 0.52939(16) 0.08145(9) 0.0452(6) Uani 1 1 d . . .
N25 N 0.39039(11) 0.74020(14) 0.42937(9) 0.0378(5) Uani 1 1 d . . .
N26 N 0.35341(11) 0.58075(14) 0.29408(9) 0.0357(5) Uani 1 1 d . . .
N27 N 0.42094(11) 0.55234(14) 0.43491(9) 0.0369(5) Uani 1 1 d . . .
N28 N 0.28458(11) 0.41715(13) 0.32393(8) 0.0343(5) Uani 1 1 d . . .
C1 C 0.17232(14) 0.78773(16) 0.58375(11) 0.0372(6) Uani 1 1 d . . .
H1A H 0.1282 0.7816 0.5581 0.045 Uiso 1 1 calc R . .
C2 C 0.18038(16) 0.82330(17) 0.63438(12) 0.0427(6) Uani 1 1 d . . .
H2A H 0.1423 0.8409 0.6437 0.051 Uiso 1 1 calc R . .
C3 C 0.24401(17) 0.8329(2) 0.67104(12) 0.0510(8) Uani 1 1 d . . .
H3A H 0.2503 0.8577 0.7059 0.061 Uiso 1 1 calc R . .
C4 C 0.29905(16) 0.80643(19) 0.65721(12) 0.0482(7) Uani 1 1 d . . .
H4A H 0.3434 0.8133 0.6821 0.058 Uiso 1 1 calc R . .
C5 C 0.28828(13) 0.76991(16) 0.60653(10) 0.0362(6) Uani 1 1 d . . .
C6 C 0.34137(13) 0.73317(17) 0.58964(10) 0.0360(6) Uani 1 1 d . . .
C7 C 0.41293(14) 0.73182(18) 0.62716(11) 0.0415(7) Uani 1 1 d . . .
C8 C 0.43176(17) 0.6817(2) 0.67223(14) 0.0597(9) Uani 1 1 d . . .
H8A H 0.3997 0.6477 0.6797 0.072 Uiso 1 1 calc R . .
C9 C 0.49829(19) 0.6819(2) 0.70640(16) 0.0688(11) Uani 1 1 d . . .
H9A H 0.5127 0.6477 0.7376 0.083 Uiso 1 1 calc R . .
C10 C 0.54224(17) 0.7315(3) 0.69452(14) 0.0656(11) Uani 1 1 d . . .
H10A H 0.5882 0.7326 0.7170 0.079 Uiso 1 1 calc R . .
C11 C 0.51971(18) 0.7795(3) 0.65021(17) 0.0802(13) Uani 1 1 d . . .
H11A H 0.5511 0.8145 0.6426 0.096 Uiso 1 1 calc R . .
C12 C -0.04054(13) 0.46276(17) 0.23251(11) 0.0409(6) Uani 1 1 d . . .
H12A H -0.0478 0.4671 0.2676 0.049 Uiso 1 1 calc R . .
C13 C -0.08905(14) 0.42658(18) 0.18903(12) 0.0428(7) Uani 1 1 d . . .
H13A H -0.1286 0.4055 0.1943 0.051 Uiso 1 1 calc R . .
C14 C -0.07916(14) 0.42168(17) 0.13813(11) 0.0418(6) Uani 1 1 d . . .
H14A H -0.1127 0.3991 0.1073 0.050 Uiso 1 1 calc R . .
C15 C -0.01989(14) 0.44993(17) 0.13192(11) 0.0401(6) Uani 1 1 d . . .
H15A H -0.0123 0.4466 0.0969 0.048 Uiso 1 1 calc R . .
C16 C 0.02831(13) 0.48316(15) 0.17738(10) 0.0332(5) Uani 1 1 d . . .
C17 C 0.09714(13) 0.50472(16) 0.17866(10) 0.0336(5) Uani 1 1 d . . .
C18 C 0.11899(14) 0.50432(16) 0.12815(10) 0.0373(6) Uani 1 1 d . . .
C19 C 0.18340(15) 0.48202(18) 0.12905(11) 0.0422(6) Uani 1 1 d . . .
H19A H 0.2157 0.4649 0.1627 0.051 Uiso 1 1 calc R . .
C20 C 0.19951(17) 0.4853(2) 0.07981(13) 0.0525(8) Uani 1 1 d . . .
H20A H 0.2429 0.4701 0.0790 0.063 Uiso 1 1 calc R . .
C21 C 0.15102(18) 0.5113(2) 0.03217(12) 0.0595(9) Uani 1 1 d . . .
H21A H 0.1605 0.5144 -0.0021 0.071 Uiso 1 1 calc R . .
C22 C 0.08878(17) 0.5326(2) 0.03491(12) 0.0544(8) Uani 1 1 d . . .
H22A H 0.0560 0.5506 0.0018 0.065 Uiso 1 1 calc R . .
C23 C 0.42871(14) 0.78638(19) 0.47077(12) 0.0458(7) Uani 1 1 d . . .
H23A H 0.4361 0.7709 0.5083 0.055 Uiso 1 1 calc R . .
C24 C 0.45744(16) 0.8550(2) 0.46056(15) 0.0562(8) Uani 1 1 d . . .
H24A H 0.4839 0.8863 0.4906 0.067 Uiso 1 1 calc R . .
C25 C 0.44740(17) 0.8777(2) 0.40630(15) 0.0574(8) Uani 1 1 d . . .
H25A H 0.4680 0.9240 0.3983 0.069 Uiso 1 1 calc R . .
C26 C 0.40641(16) 0.83166(18) 0.36335(14) 0.0491(7) Uani 1 1 d . . .
H26A H 0.3973 0.8470 0.3256 0.059 Uiso 1 1 calc R . .
C27 C 0.37926(13) 0.76328(16) 0.37642(11) 0.0374(6) Uani 1 1 d . . .
C28 C 0.33527(13) 0.70773(16) 0.33163(10) 0.0337(5) Uani 1 1 d . . .
C29 C 0.37847(13) 0.65326(16) 0.30788(10) 0.0345(6) Uani 1 1 d . . .
C30 C 0.43758(14) 0.67757(19) 0.29881(11) 0.0416(6) Uani 1 1 d . . .
H30A H 0.4554 0.7284 0.3098 0.050 Uiso 1 1 calc R . .
C31 C 0.46995(15) 0.6259(2) 0.27328(13) 0.0497(8) Uani 1 1 d . . .
H31A H 0.5103 0.6412 0.2666 0.060 Uiso 1 1 calc R . .
C32 C 0.44341(16) 0.5528(2) 0.25784(13) 0.0506(8) Uani 1 1 d . . .
H32A H 0.4645 0.5172 0.2397 0.061 Uiso 1 1 calc R . .
C33 C 0.38520(15) 0.53165(18) 0.26915(12) 0.0438(7) Uani 1 1 d . . .
H33A H 0.3671 0.4807 0.2589 0.053 Uiso 1 1 calc R . .
C34 C 0.48179(13) 0.5799(2) 0.43589(11) 0.0432(7) Uani 1 1 d . . .
H34A H 0.4919 0.6337 0.4443 0.052 Uiso 1 1 calc R . .
C35 C 0.52960(14) 0.5330(2) 0.42514(12) 0.0495(8) Uani 1 1 d . . .
H35A H 0.5713 0.5545 0.4247 0.059 Uiso 1 1 calc R . .
C36 C 0.51607(16) 0.4550(2) 0.41508(13) 0.0570(9) Uani 1 1 d . . .
H36A H 0.5488 0.4213 0.4084 0.068 Uiso 1 1 calc R . .
C37 C 0.45414(15) 0.4253(2) 0.41464(12) 0.0491(8) Uani 1 1 d . . .
H37A H 0.4442 0.3711 0.4081 0.059 Uiso 1 1 calc R . .
C38 C 0.40711(13) 0.47611(17) 0.42386(10) 0.0360(6) Uani 1 1 d . . .
C39 C 0.33558(13) 0.44991(15) 0.42146(10) 0.0337(5) Uani 1 1 d . . .
C40 C 0.31046(13) 0.38755(16) 0.37558(10) 0.0351(6) Uani 1 1 d . . .
C41 C 0.31550(15) 0.30741(17) 0.38525(12) 0.0433(7) Uani 1 1 d . . .
H41A H 0.3334 0.2876 0.4221 0.052 Uiso 1 1 calc R . .
C42 C 0.29407(15) 0.25677(18) 0.34045(13) 0.0458(7) Uani 1 1 d . . .
H42A H 0.2965 0.2016 0.3464 0.055 Uiso 1 1 calc R . .
C43 C 0.26913(15) 0.28639(17) 0.28719(12) 0.0437(7) Uani 1 1 d . . .
H43A H 0.2556 0.2525 0.2558 0.052 Uiso 1 1 calc R . .
C44 C 0.26436(14) 0.36685(17) 0.28088(11) 0.0386(6) Uani 1 1 d . . .
H44A H 0.2459 0.3877 0.2444 0.046 Uiso 1 1 calc R . .
C45 C 0.08392(12) 0.73627(16) 0.41920(11) 0.0353(6) Uani 1 1 d . . .
C46 C 0.01293(13) 0.76232(17) 0.41148(13) 0.0407(6) Uani 1 1 d . . .
C47 C -0.03207(15) 0.7676(2) 0.35739(14) 0.0533(8) Uani 1 1 d . . .
H47A H -0.0174 0.7567 0.3263 0.064 Uiso 1 1 calc R . .
C48 C -0.09886(16) 0.7890(2) 0.34950(18) 0.0672(11) Uani 1 1 d . . .
H48A H -0.1298 0.7925 0.3128 0.081 Uiso 1 1 calc R . .
C49 C -0.12005(17) 0.8052(2) 0.3945(2) 0.0693(11) Uani 1 1 d . . .
H49A H -0.1658 0.8188 0.3889 0.083 Uiso 1 1 calc R . .
C50 C -0.07510(18) 0.8018(2) 0.44781(19) 0.0674(11) Uani 1 1 d . . .
H50A H -0.0897 0.8144 0.4787 0.081 Uiso 1 1 calc R . .
C51 C -0.00857(16) 0.7799(2) 0.45660(15) 0.0525(8) Uani 1 1 d . . .
H51A H 0.0221 0.7770 0.4934 0.063 Uiso 1 1 calc R . .
C52 C 0.24231(13) 0.53867(17) 0.54899(10) 0.0356(6) Uani 1 1 d . . .
C53 C 0.27978(14) 0.5111(2) 0.60744(11) 0.0451(7) Uani 1 1 d . . .
C54 C 0.31139(15) 0.4386(2) 0.61710(13) 0.0538(8) Uani 1 1 d . . .
H54A H 0.3110 0.4060 0.5866 0.065 Uiso 1 1 calc R . .
C55 C 0.34389(18) 0.4132(3) 0.67153(16) 0.0794(13) Uani 1 1 d . . .
H55A H 0.3652 0.3633 0.6780 0.095 Uiso 1 1 calc R . .
C56 C 0.3448(2) 0.4610(4) 0.71572(16) 0.0900(16) Uani 1 1 d . . .
H56A H 0.3671 0.4438 0.7527 0.108 Uiso 1 1 calc R . .
C57 C 0.3142(2) 0.5324(3) 0.70702(14) 0.0817(14) Uani 1 1 d . . .
H57A H 0.3155 0.5647 0.7379 0.098 Uiso 1 1 calc R . .
C58 C 0.28052(18) 0.5589(2) 0.65235(12) 0.0589(9) Uani 1 1 d . . .
H58A H 0.2587 0.6085 0.6463 0.071 Uiso 1 1 calc R . .
C59 C 0.24677(13) 0.84015(15) 0.42425(11) 0.0341(6) Uani 1 1 d . . .
C60 C 0.27803(14) 0.91877(16) 0.42269(11) 0.0384(6) Uani 1 1 d . . .
C61 C 0.28227(16) 0.95075(18) 0.37354(13) 0.0476(7) Uani 1 1 d . . .
H61A H 0.2641 0.9230 0.3395 0.057 Uiso 1 1 calc R . .
C62 C 0.31268(19) 1.0226(2) 0.37370(16) 0.0611(9) Uani 1 1 d . . .
H62A H 0.3150 1.0444 0.3398 0.073 Uiso 1 1 calc R . .
C63 C 0.3399(2) 1.0630(2) 0.42323(17) 0.0670(10) Uani 1 1 d . . .
H63A H 0.3612 1.1122 0.4233 0.080 Uiso 1 1 calc R . .
C64 C 0.3361(2) 1.0323(2) 0.47223(16) 0.0652(10) Uani 1 1 d . . .
H64A H 0.3548 1.0602 0.5061 0.078 Uiso 1 1 calc R . .
C65 C 0.30500(16) 0.96073(18) 0.47222(13) 0.0491(7) Uani 1 1 d . . .
H65A H 0.3019 0.9399 0.5061 0.059 Uiso 1 1 calc R . .
C66 C 0.10312(13) 0.71280(16) 0.24845(10) 0.0344(6) Uani 1 1 d . . .
C67 C 0.08563(14) 0.76578(17) 0.19893(11) 0.0380(6) Uani 1 1 d . . .
C68 C 0.12647(15) 0.82929(17) 0.19680(12) 0.0432(7) Uani 1 1 d . . .
H68A H 0.1651 0.8407 0.2278 0.052 Uiso 1 1 calc R . .
C69 C 0.11095(18) 0.8762(2) 0.14941(14) 0.0564(8) Uani 1 1 d . . .
H69A H 0.1388 0.9195 0.1479 0.068 Uiso 1 1 calc R . .
C70 C 0.05487(19) 0.8591(2) 0.10473(14) 0.0608(9) Uani 1 1 d . . .
H70A H 0.0445 0.8910 0.0723 0.073 Uiso 1 1 calc R . .
C71 C 0.01367(17) 0.7969(2) 0.10629(13) 0.0586(9) Uani 1 1 d . . .
H71A H -0.0252 0.7864 0.0753 0.070 Uiso 1 1 calc R . .
C72 C 0.02913(15) 0.7489(2) 0.15370(11) 0.0461(7) Uani 1 1 d . . .
H72A H 0.0013 0.7054 0.1549 0.055 Uiso 1 1 calc R . .
C73 C 0.03780(13) 0.55718(16) 0.38385(10) 0.0348(6) Uani 1 1 d . . .
C74 C -0.02494(13) 0.57002(16) 0.39887(11) 0.0363(6) Uani 1 1 d . . .
C75 C -0.08723(15) 0.58008(19) 0.35877(12) 0.0451(7) Uani 1 1 d . . .
H75A H -0.0911 0.5770 0.3204 0.054 Uiso 1 1 calc R . .
C76 C -0.14407(15) 0.5947(2) 0.37436(14) 0.0519(8) Uani 1 1 d . . .
H76A H -0.1866 0.6024 0.3468 0.062 Uiso 1 1 calc R . .
C77 C -0.13829(16) 0.59814(19) 0.43023(14) 0.0522(8) Uani 1 1 d . . .
H77A H -0.1770 0.6082 0.4411 0.063 Uiso 1 1 calc R . .
C78 C -0.07691(17) 0.5871(2) 0.47008(14) 0.0558(8) Uani 1 1 d . . .
H78A H -0.0733 0.5886 0.5084 0.067 Uiso 1 1 calc R . .
C79 C -0.02020(15) 0.5737(2) 0.45456(12) 0.0477(7) Uani 1 1 d . . .
H79A H 0.0223 0.5669 0.4823 0.057 Uiso 1 1 calc R . .
C80 C 0.14182(13) 0.38180(17) 0.35834(11) 0.0369(6) Uani 1 1 d . . .
C81 C 0.13869(14) 0.29395(17) 0.35474(13) 0.0431(6) Uani 1 1 d . . .
C82 C 0.16754(18) 0.2492(2) 0.40218(16) 0.0595(9) Uani 1 1 d . . .
H82A H 0.1878 0.2741 0.4371 0.071 Uiso 1 1 calc R . .
C83 C 0.1666(2) 0.1675(3) 0.3983(2) 0.0856(14) Uani 1 1 d . . .
H83A H 0.1856 0.1362 0.4306 0.103 Uiso 1 1 calc R . .
C84 C 0.1377(2) 0.1325(3) 0.3468(3) 0.0918(15) Uani 1 1 d . . .
H84A H 0.1382 0.0769 0.3439 0.110 Uiso 1 1 calc R . .
C85 C 0.1085(2) 0.1759(2) 0.3002(2) 0.0762(12) Uani 1 1 d . . .
H85A H 0.0881 0.1508 0.2654 0.091 Uiso 1 1 calc R . .
C86 C 0.10898(16) 0.2571(2) 0.30409(15) 0.0542(8) Uani 1 1 d . . .
H86A H 0.0887 0.2877 0.2717 0.065 Uiso 1 1 calc R . .
Cl1 Cl 0.63194(7) 0.65577(8) 0.85353(4) 0.0911(4) Uani 1 1 d U . .
O21 O 0.5916(2) 0.7223(3) 0.84269(18) 0.1357(14) Uani 1 1 d U . .
O22 O 0.6626(3) 0.6509(3) 0.90956(15) 0.1694(18) Uani 1 1 d U . .
O23 O 0.6693(3) 0.6490(4) 0.8199(2) 0.1862(19) Uani 1 1 d U . .
O24 O 0.5830(4) 0.5944(4) 0.8358(3) 0.221(2) Uani 1 1 d U . .
O1W O 0.5385(4) 0.4636(4) 0.8899(4) 0.127(3) Uani 0.50 1 d PU . .
O2W O 0.40496(19) 0.2680(2) 0.52415(15) 0.1100(12) Uani 1 1 d U . .

loop_
_atom_site_aniso_label
_atom_site_aniso_U_11
_atom_site_aniso_U_22
_atom_site_aniso_U_33
_atom_site_aniso_U_23
_atom_site_aniso_U_13
_atom_site_aniso_U_12
Mn1 0.02718(18) 0.0372(2) 0.02492(17) -0.00416(15) 0.00588(14) 0.00172(16)
Mn2 0.02712(18) 0.0350(2) 0.02531(17) -0.00275(15) 0.00573(14) 0.00011(15)
Mn3 0.02634(18) 0.0366(2) 0.02179(16) -0.00152(15) 0.00526(13) -0.00385(15)
Mn4 0.02744(18) 0.0315(2) 0.02269(16) 0.00019(14) 0.00531(13) -0.00037(15)
Mn5 0.02867(18) 0.0324(2) 0.02419(17) -0.00200(15) 0.00369(14) -0.00003(15)
Mn6 0.03061(19) 0.0369(2) 0.02559(17) -0.00109(15) 0.00566(14) -0.00239(16)
O1 0.0320(9) 0.0483(12) 0.0298(9) -0.0064(8) 0.0052(7) 0.0081(8)
O2 0.0327(9) 0.0487(11) 0.0259(8) 0.0027(8) 0.0097(7) -0.0046(8)
O3 0.0295(9) 0.0321(9) 0.0281(8) 0.0010(7) 0.0077(7) -0.0025(7)
O4 0.0360(10) 0.0434(11) 0.0367(10) 0.0101(8) 0.0096(8) 0.0020(9)
O5 0.0312(9) 0.0316(9) 0.0254(8) 0.0006(7) 0.0050(7) 0.0052(7)
O6 0.0526(12) 0.0436(12) 0.0278(9) 0.0075(8) 0.0117(8) 0.0139(9)
O7 0.0282(8) 0.0342(9) 0.0238(8) -0.0022(7) 0.0052(6) 0.0000(7)
O8 0.0267(8) 0.0350(10) 0.0237(8) -0.0003(7) 0.0052(6) -0.0021(7)
O9 0.0303(9) 0.0499(12) 0.0350(9) -0.0042(8) 0.0086(7) 0.0030(8)
O10 0.0331(9) 0.0466(12) 0.0342(9) -0.0029(8) 0.0048(8) 0.0065(8)
O11 0.0463(11) 0.0428(11) 0.0378(10) -0.0004(8) 0.0187(8) -0.0010(9)
O12 0.0420(10) 0.0451(11) 0.0318(9) -0.0008(8) 0.0129(8) 0.0012(9)
O13 0.0508(12) 0.0387(11) 0.0356(10) -0.0039(8) 0.0149(9) -0.0016(9)
O14 0.0396(10) 0.0355(10) 0.0331(9) -0.0024(8) 0.0049(8) 0.0003(8)
O15 0.0365(10) 0.0379(11) 0.0357(9) 0.0038(8) 0.0040(8) 0.0003(8)
O16 0.0367(10) 0.0376(10) 0.0314(9) 0.0018(8) 0.0033(7) -0.0007(8)
O17 0.0347(10) 0.0552(12) 0.0298(9) -0.0063(8) 0.0111(7) -0.0066(9)
O18 0.0345(10) 0.0569(13) 0.0305(9) 0.0014(8) 0.0094(7) -0.0047(9)
O19 0.0476(11) 0.0386(11) 0.0373(10) 0.0021(8) 0.0058(8) -0.0026(9)
O20 0.0566(13) 0.0427(12) 0.0362(10) -0.0023(9) 0.0044(9) -0.0082(10)
N1 0.0341(11) 0.0365(12) 0.0300(10) -0.0022(9) 0.0090(8) 0.0013(9)
N2 0.0304(10) 0.0394(12) 0.0267(10) -0.0031(9) 0.0080(8) 0.0025(9)
N3 0.0413(15) 0.105(3) 0.0497(16) 0.0046(16) 0.0048(12) -0.0115(16)
N4 0.0298(10) 0.0408(13) 0.0292(10) -0.0012(9) 0.0058(8) -0.0045(9)
N5 0.0335(11) 0.0341(12) 0.0263(10) 0.0003(8) 0.0055(8) -0.0042(9)
N6 0.0454(13) 0.0591(16) 0.0278(11) 0.0021(10) 0.0069(10) -0.0077(12)
N25 0.0324(11) 0.0416(13) 0.0358(11) -0.0057(10) 0.0059(9) -0.0050(10)
N26 0.0343(11) 0.0409(13) 0.0319(11) 0.0000(9) 0.0105(9) 0.0001(10)
N27 0.0299(11) 0.0473(14) 0.0312(10) -0.0016(10) 0.0066(8) 0.0039(10)
N28 0.0374(11) 0.0347(12) 0.0290(10) -0.0012(9) 0.0080(9) 0.0012(9)
C1 0.0387(14) 0.0364(15) 0.0392(14) -0.0015(11) 0.0163(11) 0.0012(12)
C2 0.0513(17) 0.0409(16) 0.0400(14) -0.0006(12) 0.0206(13) 0.0077(13)
C3 0.0613(19) 0.057(2) 0.0321(14) -0.0102(13) 0.0114(13) 0.0151(16)
C4 0.0467(16) 0.0573(19) 0.0327(13) -0.0129(13) 0.0016(12) 0.0102(14)
C5 0.0374(14) 0.0402(15) 0.0291(12) -0.0045(11) 0.0080(10) 0.0032(11)
C6 0.0335(13) 0.0417(15) 0.0287(12) -0.0049(11) 0.0042(10) 0.0036(11)
C7 0.0359(14) 0.0529(18) 0.0311(13) -0.0133(12) 0.0042(11) 0.0038(13)
C8 0.0485(18) 0.065(2) 0.0514(18) 0.0033(16) -0.0039(14) 0.0017(16)
C9 0.054(2) 0.078(3) 0.057(2) -0.0015(19) -0.0060(17) 0.0138(19)
C10 0.0403(18) 0.100(3) 0.0471(18) -0.0201(19) 0.0007(14) 0.0147(19)
C11 0.0414(19) 0.132(4) 0.063(2) -0.004(2) 0.0113(17) -0.014(2)
C12 0.0345(14) 0.0513(18) 0.0353(13) -0.0013(12) 0.0086(11) -0.0084(12)
C13 0.0337(14) 0.0497(17) 0.0411(15) -0.0003(13) 0.0064(11) -0.0094(12)
C14 0.0378(14) 0.0427(16) 0.0379(14) -0.0031(12) 0.0021(11) -0.0056(12)
C15 0.0393(14) 0.0450(16) 0.0305(12) -0.0029(11) 0.0034(11) -0.0050(12)
C16 0.0346(13) 0.0344(14) 0.0273(11) -0.0001(10) 0.0051(10) -0.0016(11)
C17 0.0364(13) 0.0360(14) 0.0260(11) -0.0006(10) 0.0064(10) -0.0016(11)
C18 0.0433(15) 0.0390(15) 0.0286(12) -0.0037(11) 0.0101(11) -0.0063(12)
C19 0.0469(16) 0.0461(17) 0.0324(13) -0.0009(12) 0.0109(12) -0.0025(13)
C20 0.0559(19) 0.063(2) 0.0441(16) -0.0055(15) 0.0232(14) -0.0041(16)
C21 0.070(2) 0.084(3) 0.0289(14) -0.0013(15) 0.0217(14) -0.0095(19)
C22 0.0556(19) 0.078(2) 0.0265(13) 0.0009(14) 0.0091(12) -0.0086(17)
C23 0.0385(15) 0.0510(18) 0.0419(15) -0.0086(13) 0.0041(12) -0.0074(13)
C24 0.0487(18) 0.049(2) 0.062(2) -0.0142(16) 0.0057(15) -0.0133(15)
C25 0.0532(19) 0.0435(18) 0.072(2) -0.0051(16) 0.0158(16) -0.0161(15)
C26 0.0493(17) 0.0442(18) 0.0530(17) 0.0042(14) 0.0151(14) -0.0107(14)
C27 0.0307(13) 0.0381(15) 0.0419(14) -0.0009(12) 0.0093(11) -0.0021(11)
C28 0.0314(12) 0.0355(14) 0.0330(12) 0.0037(10) 0.0087(10) -0.0022(11)
C29 0.0320(13) 0.0427(15) 0.0266(11) 0.0036(10) 0.0061(10) -0.0001(11)
C30 0.0355(14) 0.0508(18) 0.0385(14) 0.0039(12) 0.0116(11) -0.0057(12)
C31 0.0367(15) 0.067(2) 0.0492(17) 0.0097(15) 0.0195(13) 0.0018(15)
C32 0.0459(17) 0.062(2) 0.0524(18) 0.0010(15) 0.0272(14) 0.0071(15)
C33 0.0442(15) 0.0481(17) 0.0427(15) -0.0040(13) 0.0191(12) 0.0007(13)
C34 0.0332(14) 0.0598(19) 0.0333(13) -0.0012(13) 0.0057(11) 0.0021(13)
C35 0.0288(13) 0.080(2) 0.0353(14) -0.0031(15) 0.0044(11) 0.0100(14)
C36 0.0386(16) 0.079(3) 0.0472(17) -0.0087(16) 0.0051(13) 0.0218(16)
C37 0.0393(15) 0.0542(19) 0.0455(16) -0.0062(14) 0.0016(12) 0.0159(14)
C38 0.0356(13) 0.0455(16) 0.0221(11) 0.0018(10) 0.0025(9) 0.0079(12)
C39 0.0369(13) 0.0337(14) 0.0278(11) 0.0040(10) 0.0065(10) 0.0073(11)
C40 0.0359(13) 0.0376(15) 0.0313(12) 0.0019(11) 0.0099(10) 0.0062(11)
C41 0.0514(17) 0.0381(16) 0.0406(15) 0.0052(12) 0.0150(13) 0.0085(13)
C42 0.0509(17) 0.0313(15) 0.0540(17) -0.0001(13) 0.0148(14) 0.0028(13)
C43 0.0433(15) 0.0385(16) 0.0465(16) -0.0103(13) 0.0105(12) -0.0021(12)
C44 0.0411(14) 0.0407(15) 0.0318(13) -0.0044(11) 0.0085(11) -0.0002(12)
C45 0.0279(12) 0.0347(14) 0.0399(14) -0.0027(11) 0.0059(10) -0.0014(10)
C46 0.0305(13) 0.0345(15) 0.0557(17) 0.0042(12) 0.0117(12) 0.0024(11)
C47 0.0336(15) 0.054(2) 0.063(2) -0.0088(16) 0.0012(13) 0.0036(14)
C48 0.0321(16) 0.061(2) 0.092(3) -0.002(2) -0.0034(17) 0.0039(15)
C49 0.0351(17) 0.050(2) 0.124(4) 0.017(2) 0.026(2) 0.0053(15)
C50 0.0482(19) 0.072(3) 0.094(3) 0.022(2) 0.040(2) 0.0185(18)
C51 0.0424(16) 0.057(2) 0.064(2) 0.0159(16) 0.0243(15) 0.0098(14)
C52 0.0322(13) 0.0445(16) 0.0309(12) 0.0021(11) 0.0111(10) -0.0045(12)
C53 0.0353(14) 0.067(2) 0.0331(13) 0.0031(13) 0.0107(11) -0.0092(14)
C54 0.0369(15) 0.080(2) 0.0448(16) 0.0170(16) 0.0127(13) 0.0081(15)
C55 0.0453(19) 0.130(4) 0.059(2) 0.041(2) 0.0116(16) 0.019(2)
C56 0.063(2) 0.155(5) 0.042(2) 0.028(3) 0.0018(17) 0.000(3)
C57 0.082(3) 0.128(4) 0.0311(16) -0.008(2) 0.0124(17) -0.029(3)
C58 0.063(2) 0.079(3) 0.0334(15) -0.0051(15) 0.0132(14) -0.0196(18)
C59 0.0313(13) 0.0313(13) 0.0350(13) -0.0039(10) 0.0040(10) 0.0046(10)
C60 0.0372(14) 0.0335(14) 0.0404(14) -0.0023(11) 0.0066(11) 0.0024(11)
C61 0.0568(18) 0.0392(16) 0.0434(15) 0.0016(13) 0.0110(13) 0.0013(14)
C62 0.077(2) 0.0447(19) 0.062(2) 0.0113(16) 0.0228(18) -0.0029(17)
C63 0.073(2) 0.0415(19) 0.081(3) 0.0045(18) 0.016(2) -0.0101(17)
C64 0.075(2) 0.046(2) 0.063(2) -0.0101(17) 0.0063(18) -0.0119(17)
C65 0.0573(19) 0.0394(17) 0.0442(16) -0.0055(13) 0.0070(14) -0.0033(14)
C66 0.0340(13) 0.0381(15) 0.0288(12) -0.0003(10) 0.0068(10) 0.0056(11)
C67 0.0416(15) 0.0413(16) 0.0303(12) 0.0043(11) 0.0101(11) 0.0103(12)
C68 0.0496(17) 0.0381(16) 0.0412(15) 0.0049(12) 0.0133(13) 0.0044(13)
C69 0.065(2) 0.051(2) 0.0556(19) 0.0156(16) 0.0229(16) 0.0075(16)
C70 0.068(2) 0.071(2) 0.0437(17) 0.0241(16) 0.0190(16) 0.0196(19)
C71 0.0520(19) 0.081(3) 0.0364(15) 0.0146(16) 0.0050(13) 0.0173(18)
C72 0.0428(15) 0.0591(19) 0.0322(13) 0.0056(13) 0.0061(11) 0.0064(14)
C73 0.0360(13) 0.0370(14) 0.0315(12) -0.0008(11) 0.0107(10) -0.0055(11)
C74 0.0343(13) 0.0388(15) 0.0370(13) -0.0027(11) 0.0131(11) -0.0064(11)
C75 0.0446(16) 0.0520(18) 0.0415(15) 0.0022(13) 0.0175(12) -0.0033(14)
C76 0.0361(15) 0.060(2) 0.0609(19) 0.0057(16) 0.0176(14) -0.0014(14)
C77 0.0473(17) 0.0510(19) 0.069(2) -0.0090(16) 0.0331(16) -0.0103(14)
C78 0.0536(19) 0.073(2) 0.0494(17) -0.0136(16) 0.0285(15) -0.0164(17)
C79 0.0451(16) 0.063(2) 0.0386(15) -0.0058(14) 0.0178(12) -0.0130(15)
C80 0.0341(13) 0.0390(15) 0.0368(13) -0.0022(11) 0.0103(11) -0.0073(11)
C81 0.0406(15) 0.0361(15) 0.0538(17) 0.0010(13) 0.0169(13) -0.0034(12)
C82 0.060(2) 0.0446(19) 0.070(2) 0.0116(16) 0.0143(17) -0.0029(16)
C83 0.079(3) 0.053(2) 0.121(4) 0.030(3) 0.027(3) 0.002(2)
C84 0.083(3) 0.039(2) 0.153(5) -0.009(3) 0.038(3) -0.009(2)
C85 0.073(3) 0.053(2) 0.106(3) -0.026(2) 0.033(2) -0.015(2)
C86 0.0475(18) 0.052(2) 0.064(2) -0.0138(16) 0.0196(15) -0.0100(15)
Cl1 0.1276(10) 0.0962(8) 0.0490(5) -0.0020(5) 0.0272(6) 0.0373(7)
O21 0.118(3) 0.132(2) 0.138(3) -0.002(2) 0.014(2) 0.0587(19)
O22 0.194(4) 0.240(4) 0.0557(10) 0.015(2) 0.0143(16) 0.079(3)
O23 0.223(4) 0.251(5) 0.124(3) 0.024(3) 0.110(3) 0.100(3)
O24 0.316(5) 0.154(3) 0.187(4) -0.050(4) 0.071(3) -0.078(3)
O1W 0.122(5) 0.100(5) 0.169(7) -0.025(5) 0.058(5) 0.030(4)
O2W 0.108(3) 0.112(3) 0.111(3) 0.037(2) 0.037(2) 0.029(2)

loop_
_atom_type_symbol
_atom_type_description
_atom_type_scat_dispersion_real
_atom_type_scat_dispersion_imag
_atom_type_scat_source
C C -0.0020 0.0020 'WCROMER Program in WinGX L.Kissel & R.H.Pratt Acta Cryst A46 170 1990'
H H 0.0000 0.0000 'WCROMER Program in WinGX L.Kissel & R.H.Pratt Acta Cryst A46 170 1990'
N N -0.0031 0.0040 'WCROMER Program in WinGX L.Kissel & R.H.Pratt Acta Cryst A46 170 1990'
O O -0.0041 0.0074 'WCROMER Program in WinGX L.Kissel & R.H.Pratt Acta Cryst A46 170 1990'
Cl Cl 0.1408 0.1896 'WCROMER Program in WinGX L.Kissel & R.H.Pratt Acta Cryst A46 170 1990'
Mn Mn 0.2237 0.8587 'WCROMER Program in WinGX L.Kissel & R.H.Pratt Acta Cryst A46 170 1990'

loop_
_geom_angle_atom_site_label_1
_geom_angle_atom_site_label_2
_geom_angle_atom_site_label_3
_geom_angle
_geom_angle_site_symmetry_1
_geom_angle_site_symmetry_3
_geom_angle_publ_flag
O7 Mn1 O9 100.61(7) . . ?
O7 Mn1 N1 169.34(8) . . ?
O9 Mn1 N1 89.96(8) . . ?
O7 Mn1 N2 91.62(8) . . ?
O9 Mn1 N2 167.74(8) . . ?
N1 Mn1 N2 77.79(8) . . ?
O7 Mn1 O13 93.51(7) . . ?
O9 Mn1 O13 90.48(8) . . ?
N1 Mn1 O13 84.98(8) . . ?
N2 Mn1 O13 87.90(8) . . ?
O7 Mn1 O11 96.43(7) . . ?
O9 Mn1 O11 94.72(8) . . ?
N1 Mn1 O11 83.93(8) . . ?
N2 Mn1 O11 84.67(8) . . ?
O13 Mn1 O11 167.74(7) . . ?
O1 Mn2 O3 151.42(7) . . ?
O1 Mn2 O5 119.83(7) . . ?
O3 Mn2 O5 82.71(6) . . ?
O1 Mn2 N27 103.76(7) . . ?
O3 Mn2 N27 99.64(7) . . ?
O5 Mn2 N27 72.59(7) . . ?
O1 Mn2 O7 86.85(6) . . ?
O3 Mn2 O7 79.37(6) . . ?
O5 Mn2 O7 80.77(6) . . ?
N27 Mn2 O7 153.20(8) . . ?
O1 Mn2 N25 88.90(8) . . ?
O3 Mn2 N25 73.41(7) . . ?
O5 Mn2 N25 149.99(7) . . ?
N27 Mn2 N25 93.46(9) . . ?
O7 Mn2 N25 111.52(7) . . ?
O8 Mn3 O17 100.73(7) . . ?
O8 Mn3 N4 170.70(8) . . ?
O17 Mn3 N4 88.57(8) . . ?
O8 Mn3 N5 93.74(8) . . ?
O17 Mn3 N5 164.65(8) . . ?
N4 Mn3 N5 76.99(8) . . ?
O8 Mn3 O19 95.82(7) . . ?
O17 Mn3 O19 95.34(8) . . ?
N4 Mn3 O19 83.21(8) . . ?
N5 Mn3 O19 88.18(8) . . ?
O8 Mn3 O15 91.03(7) . . ?
O17 Mn3 O15 91.13(8) . . ?
N4 Mn3 O15 88.76(8) . . ?
N5 Mn3 O15 83.47(8) . . ?
O19 Mn3 O15 169.54(7) . . ?
O2 Mn4 O3 116.57(7) . . ?
O2 Mn4 O5 153.36(7) . . ?
O3 Mn4 O5 83.51(6) . . ?
O2 Mn4 O8 86.39(6) . . ?
O3 Mn4 O8 80.38(6) . . ?
O5 Mn4 O8 79.69(6) . . ?
O2 Mn4 N28 92.02(7) . . ?
O3 Mn4 N28 148.66(7) . . ?
O5 Mn4 N28 74.26(7) . . ?
O8 Mn4 N28 116.01(7) . . ?
O2 Mn4 N26 91.78(7) . . ?
O3 Mn4 N26 72.70(7) . . ?
O5 Mn4 N26 111.77(7) . . ?
O8 Mn4 N26 148.86(8) . . ?
N28 Mn4 N26 95.11(8) . . ?
O7 Mn5 O16 175.26(8) . . ?
O7 Mn5 O8 86.85(7) . . ?
O16 Mn5 O8 93.57(7) . . ?
O7 Mn5 O14 95.59(7) . . ?
O16 Mn5 O14 82.98(8) . . ?
O8 Mn5 O14 167.13(8) . . ?
O7 Mn5 O10 94.11(7) . . ?
O16 Mn5 O10 90.42(8) . . ?
O8 Mn5 O10 101.80(7) . . ?
O14 Mn5 O10 90.65(8) . . ?
O7 Mn5 O3 84.51(7) . . ?
O16 Mn5 O3 90.85(7) . . ?
O8 Mn5 O3 83.42(7) . . ?
O14 Mn5 O3 84.23(7) . . ?
O10 Mn5 O3 174.54(7) . . ?
O7 Mn5 Mn6 44.26(5) . . ?
O16 Mn5 Mn6 136.97(6) . . ?
O8 Mn5 Mn6 43.94(5) . . ?
O14 Mn5 Mn6 139.85(5) . . ?
O10 Mn5 Mn6 92.41(6) . . ?
O3 Mn5 Mn6 90.29(4) . . ?
O20 Mn6 O18 90.34(8) . . ?
O20 Mn6 O12 89.17(8) . . ?
O18 Mn6 O12 105.47(7) . . ?
O20 Mn6 O8 102.08(7) . . ?
O18 Mn6 O8 89.98(7) . . ?
O12 Mn6 O8 160.93(7) . . ?
O20 Mn6 O7 169.80(8) . . ?
O18 Mn6 O7 98.47(7) . . ?
O12 Mn6 O7 93.38(7) . . ?
O8 Mn6 O7 72.96(6) . . ?
O20 Mn6 O5 90.48(8) . . ?
O18 Mn6 O5 168.72(7) . . ?
O12 Mn6 O5 85.80(7) . . ?
O8 Mn6 O5 78.85(6) . . ?
O7 Mn6 O5 79.88(6) . . ?
O20 Mn6 Mn5 139.52(6) . . ?
O18 Mn6 Mn5 88.64(6) . . ?
O12 Mn6 Mn5 129.90(6) . . ?
O8 Mn6 Mn5 37.47(4) . . ?
O7 Mn6 Mn5 36.55(4) . . ?
O5 Mn6 Mn5 83.45(5) . . ?
N2 O1 Mn2 116.55(13) . . ?
N5 O2 Mn4 116.96(14) . . ?
C28 O3 Mn4 120.25(15) . . ?
C28 O3 Mn2 115.02(14) . . ?
Mn4 O3 Mn2 97.13(7) . . ?
C28 O3 Mn5 130.70(15) . . ?
Mn4 O3 Mn5 93.49(6) . . ?
Mn2 O3 Mn5 92.68(6) . . ?
C28 O4 H4 108(2) . . ?
C39 O5 Mn2 117.36(15) . . ?
C39 O5 Mn4 111.80(14) . . ?
Mn2 O5 Mn4 95.58(7) . . ?
C39 O5 Mn6 128.33(16) . . ?
Mn2 O5 Mn6 98.52(7) . . ?
Mn4 O5 Mn6 99.34(6) . . ?
C39 O6 H6 107(2) . . ?
Mn1 O7 Mn5 120.93(9) . . ?
Mn1 O7 Mn6 115.60(8) . . ?
Mn5 O7 Mn6 99.19(7) . . ?
Mn1 O7 Mn2 116.19(8) . . ?
Mn5 O7 Mn2 103.08(7) . . ?
Mn6 O7 Mn2 98.23(7) . . ?
Mn3 O8 Mn5 128.28(9) . . ?
Mn3 O8 Mn4 112.06(8) . . ?
Mn5 O8 Mn4 102.25(7) . . ?
Mn3 O8 Mn6 111.39(8) . . ?
Mn5 O8 Mn6 98.59(7) . . ?
Mn4 O8 Mn6 100.24(7) . . ?
C45 O9 Mn1 129.46(17) . . ?
C45 O10 Mn5 134.01(17) . . ?
C52 O11 Mn1 128.19(17) . . ?
C52 O12 Mn6 120.58(17) . . ?
C59 O13 Mn1 131.44(17) . . ?
C59 O14 Mn5 131.09(18) . . ?
C66 O15 Mn3 128.80(17) . . ?
C66 O16 Mn5 128.82(18) . . ?
C73 O17 Mn3 132.97(17) . . ?
C73 O18 Mn6 134.92(18) . . ?
C80 O19 Mn3 137.82(18) . . ?
C80 O20 Mn6 127.82(19) . . ?
C1 N1 C5 119.5(2) . . ?
C1 N1 Mn1 125.07(18) . . ?
C5 N1 Mn1 115.34(17) . . ?
C6 N2 O1 119.0(2) . . ?
C6 N2 Mn1 116.70(17) . . ?
O1 N2 Mn1 124.20(15) . . ?
C7 N3 C11 116.2(3) . . ?
C12 N4 C16 119.4(2) . . ?
C12 N4 Mn3 124.57(18) . . ?
C16 N4 Mn3 115.81(17) . . ?
O2 N5 C17 120.3(2) . . ?
O2 N5 Mn3 121.32(15) . . ?
C17 N5 Mn3 118.02(18) . . ?
C22 N6 C18 117.2(3) . . ?
C27 N25 C23 118.4(3) . . ?
C27 N25 Mn2 116.05(17) . . ?
C23 N25 Mn2 125.5(2) . . ?
C29 N26 C33 118.9(2) . . ?
C29 N26 Mn4 116.86(17) . . ?
C33 N26 Mn4 124.10(19) . . ?
C38 N27 C34 118.7(2) . . ?
C38 N27 Mn2 117.71(17) . . ?
C34 N27 Mn2 123.2(2) . . ?
C40 N28 C44 118.4(2) . . ?
C40 N28 Mn4 114.80(17) . . ?
C44 N28 Mn4 125.93(18) . . ?
N1 C1 C2 121.5(3) . . ?
N1 C1 H1A 119.2 . . ?
C2 C1 H1A 119.2 . . ?
C3 C2 C1 119.2(3) . . ?
C3 C2 H2A 120.4 . . ?
C1 C2 H2A 120.4 . . ?
C2 C3 C4 119.9(3) . . ?
C2 C3 H3A 120.0 . . ?
C4 C3 H3A 120.0 . . ?
C5 C4 C3 118.7(3) . . ?
C5 C4 H4A 120.7 . . ?
C3 C4 H4A 120.7 . . ?
N1 C5 C4 121.1(3) . . ?
N1 C5 C6 115.1(2) . . ?
C4 C5 C6 123.6(2) . . ?
N2 C6 C5 114.8(2) . . ?
N2 C6 C7 123.4(2) . . ?
C5 C6 C7 121.6(2) . . ?
N3 C7 C8 123.2(3) . . ?
N3 C7 C6 116.8(3) . . ?
C8 C7 C6 120.0(3) . . ?
C7 C8 C9 118.8(4) . . ?
C7 C8 H8A 120.6 . . ?
C9 C8 H8A 120.6 . . ?
C10 C9 C8 118.8(4) . . ?
C10 C9 H9A 120.6 . . ?
C8 C9 H9A 120.6 . . ?
C11 C10 C9 118.8(3) . . ?
C11 C10 H10A 120.6 . . ?
C9 C10 H10A 120.6 . . ?
C10 C11 N3 124.2(4) . . ?
C10 C11 H11A 117.9 . . ?
N3 C11 H11A 117.9 . . ?
N4 C12 C13 122.1(3) . . ?
N4 C12 H12A 118.9 . . ?
C13 C12 H12A 118.9 . . ?
C14 C13 C12 118.9(3) . . ?
C14 C13 H13A 120.6 . . ?
C12 C13 H13A 120.6 . . ?
C13 C14 C15 119.6(2) . . ?
C13 C14 H14A 120.2 . . ?
C15 C14 H14A 120.2 . . ?
C14 C15 C16 119.3(3) . . ?
C14 C15 H15A 120.4 . . ?
C16 C15 H15A 120.4 . . ?
N4 C16 C15 120.6(2) . . ?
N4 C16 C17 114.6(2) . . ?
C15 C16 C17 124.5(2) . . ?
N5 C17 C16 113.3(2) . . ?
N5 C17 C18 123.8(2) . . ?
C16 C17 C18 122.9(2) . . ?
N6 C18 C19 122.6(2) . . ?
N6 C18 C17 114.2(2) . . ?
C19 C18 C17 123.1(2) . . ?
C20 C19 C18 118.9(3) . . ?
C20 C19 H19A 120.6 . . ?
C18 C19 H19A 120.6 . . ?
C21 C20 C19 118.4(3) . . ?
C21 C20 H20A 120.8 . . ?
C19 C20 H20A 120.8 . . ?
C22 C21 C20 119.1(3) . . ?
C22 C21 H21A 120.5 . . ?
C20 C21 H21A 120.5 . . ?
N6 C22 C21 123.9(3) . . ?
N6 C22 H22A 118.1 . . ?
C21 C22 H22A 118.1 . . ?
N25 C23 C24 122.4(3) . . ?
N25 C23 H23A 118.8 . . ?
C24 C23 H23A 118.8 . . ?
C23 C24 C25 119.3(3) . . ?
C23 C24 H24A 120.4 . . ?
C25 C24 H24A 120.4 . . ?
C24 C25 C26 118.7(3) . . ?
C24 C25 H25A 120.6 . . ?
C26 C25 H25A 120.6 . . ?
C27 C26 C25 119.1(3) . . ?
C27 C26 H26A 120.5 . . ?
C25 C26 H26A 120.5 . . ?
N25 C27 C26 122.1(3) . . ?
N25 C27 C28 115.4(2) . . ?
C26 C27 C28 122.5(3) . . ?
O3 C28 O4 111.5(2) . . ?
O3 C28 C27 110.8(2) . . ?
O4 C28 C27 108.5(2) . . ?
O3 C28 C29 109.7(2) . . ?
O4 C28 C29 104.6(2) . . ?
C27 C28 C29 111.7(2) . . ?
N26 C29 C30 121.7(3) . . ?
N26 C29 C28 115.1(2) . . ?
C30 C29 C28 123.1(3) . . ?
C31 C30 C29 118.6(3) . . ?
C31 C30 H30A 120.7 . . ?
C29 C30 H30A 120.7 . . ?
C32 C31 C30 119.7(3) . . ?
C32 C31 H31A 120.1 . . ?
C30 C31 H31A 120.1 . . ?
C31 C32 C33 118.7(3) . . ?
C31 C32 H32A 120.6 . . ?
C33 C32 H32A 120.6 . . ?
N26 C33 C32 122.3(3) . . ?
N26 C33 H33A 118.8 . . ?
C32 C33 H33A 118.8 . . ?
N27 C34 C35 122.5(3) . . ?
N27 C34 H34A 118.8 . . ?
C35 C34 H34A 118.8 . . ?
C36 C35 C34 118.8(3) . . ?
C36 C35 H35A 120.6 . . ?
C34 C35 H35A 120.6 . . ?
C35 C36 C37 119.6(3) . . ?
C35 C36 H36A 120.2 . . ?
C37 C36 H36A 120.2 . . ?
C38 C37 C36 118.8(3) . . ?
C38 C37 H37A 120.6 . . ?
C36 C37 H37A 120.6 . . ?
N27 C38 C37 121.5(3) . . ?
N27 C38 C39 115.5(2) . . ?
C37 C38 C39 123.0(3) . . ?
O5 C39 O6 112.1(2) . . ?
O5 C39 C40 110.13(19) . . ?
O6 C39 C40 109.3(2) . . ?
O5 C39 C38 109.0(2) . . ?
O6 C39 C38 107.3(2) . . ?
C40 C39 C38 108.9(2) . . ?
N28 C40 C41 121.7(2) . . ?
N28 C40 C39 114.3(2) . . ?
C41 C40 C39 124.0(2) . . ?
C42 C41 C40 118.9(3) . . ?
C42 C41 H41A 120.5 . . ?
C40 C41 H41A 120.5 . . ?
C43 C42 C41 119.9(3) . . ?
C43 C42 H42A 120.1 . . ?
C41 C42 H42A 120.1 . . ?
C42 C43 C44 117.9(3) . . ?
C42 C43 H43A 121.0 . . ?
C44 C43 H43A 121.0 . . ?
N28 C44 C43 123.1(3) . . ?
N28 C44 H44A 118.4 . . ?
C43 C44 H44A 118.4 . . ?
O10 C45 O9 125.3(2) . . ?
O10 C45 C46 117.9(2) . . ?
O9 C45 C46 116.8(2) . . ?
C51 C46 C47 120.0(3) . . ?
C51 C46 C45 121.5(3) . . ?
C47 C46 C45 118.5(3) . . ?
C48 C47 C46 119.3(3) . . ?
C48 C47 H47A 120.3 . . ?
C46 C47 H47A 120.3 . . ?
C49 C48 C47 120.4(4) . . ?
C49 C48 H48A 119.8 . . ?
C47 C48 H48A 119.8 . . ?
C48 C49 C50 120.2(3) . . ?
C48 C49 H49A 119.9 . . ?
C50 C49 H49A 119.9 . . ?
C49 C50 C51 120.4(4) . . ?
C49 C50 H50A 119.8 . . ?
C51 C50 H50A 119.8 . . ?
C46 C51 C50 119.8(3) . . ?
C46 C51 H51A 120.1 . . ?
C50 C51 H51A 120.1 . . ?
O11 C52 O12 124.3(2) . . ?
O11 C52 C53 118.1(2) . . ?
O12 C52 C53 117.6(3) . . ?
C54 C53 C58 119.7(3) . . ?
C54 C53 C52 121.3(3) . . ?
C58 C53 C52 118.9(3) . . ?
C53 C54 C55 120.4(4) . . ?
C53 C54 H54A 119.8 . . ?
C55 C54 H54A 119.8 . . ?
C56 C55 C54 119.6(4) . . ?
C56 C55 H55A 120.2 . . ?
C54 C55 H55A 120.2 . . ?
C57 C56 C55 120.8(4) . . ?
C57 C56 H56A 119.6 . . ?
C55 C56 H56A 119.6 . . ?
C56 C57 C58 120.5(4) . . ?
C56 C57 H57A 119.8 . . ?
C58 C57 H57A 119.8 . . ?
C53 C58 C57 119.0(4) . . ?
C53 C58 H58A 120.5 . . ?
C57 C58 H58A 120.5 . . ?
O13 C59 O14 125.0(3) . . ?
O13 C59 C60 117.8(2) . . ?
O14 C59 C60 117.2(2) . . ?
C61 C60 C65 118.8(3) . . ?
C61 C60 C59 121.9(2) . . ?
C65 C60 C59 119.3(3) . . ?
C62 C61 C60 120.5(3) . . ?
C62 C61 H61A 119.8 . . ?
C60 C61 H61A 119.8 . . ?
C61 C62 C63 120.0(3) . . ?
C61 C62 H62A 120.0 . . ?
C63 C62 H62A 120.0 . . ?
C64 C63 C62 120.3(3) . . ?
C64 C63 H63A 119.9 . . ?
C62 C63 H63A 119.9 . . ?
C63 C64 C65 119.9(3) . . ?
C63 C64 H64A 120.0 . . ?
C65 C64 H64A 120.0 . . ?
C64 C65 C60 120.5(3) . . ?
C64 C65 H65A 119.8 . . ?
C60 C65 H65A 119.8 . . ?
O15 C66 O16 125.0(2) . . ?
O15 C66 C67 120.1(2) . . ?
O16 C66 C67 115.0(2) . . ?
C72 C67 C68 120.1(3) . . ?
C72 C67 C66 119.0(3) . . ?
C68 C67 C66 120.9(2) . . ?
C67 C68 C69 120.1(3) . . ?
C67 C68 H68A 119.9 . . ?
C69 C68 H68A 119.9 . . ?
C70 C69 C68 119.5(3) . . ?
C70 C69 H69A 120.3 . . ?
C68 C69 H69A 120.3 . . ?
C71 C70 C69 121.1(3) . . ?
C71 C70 H70A 119.4 . . ?
C69 C70 H70A 119.4 . . ?
C70 C71 C72 119.8(3) . . ?
C70 C71 H71A 120.1 . . ?
C72 C71 H71A 120.1 . . ?
C67 C72 C71 119.3(3) . . ?
C67 C72 H72A 120.4 . . ?
C71 C72 H72A 120.4 . . ?
O18 C73 O17 124.7(2) . . ?
O18 C73 C74 119.2(2) . . ?
O17 C73 C74 116.1(2) . . ?
C79 C74 C75 119.2(3) . . ?
C79 C74 C73 118.8(2) . . ?
C75 C74 C73 122.0(2) . . ?
C74 C75 C76 120.4(3) . . ?
C74 C75 H75A 119.8 . . ?
C76 C75 H75A 119.8 . . ?
C77 C76 C75 119.6(3) . . ?
C77 C76 H76A 120.2 . . ?
C75 C76 H76A 120.2 . . ?
C78 C77 C76 120.3(3) . . ?
C78 C77 H77A 119.9 . . ?
C76 C77 H77A 119.9 . . ?
C77 C78 C79 120.1(3) . . ?
C77 C78 H78A 119.9 . . ?
C79 C78 H78A 119.9 . . ?
C74 C79 C78 120.5(3) . . ?
C74 C79 H79A 119.8 . . ?
C78 C79 H79A 119.8 . . ?
O19 C80 O20 124.8(3) . . ?
O19 C80 C81 117.9(2) . . ?
O20 C80 C81 117.3(2) . . ?
C86 C81 C82 119.7(3) . . ?
C86 C81 C80 120.5(3) . . ?
C82 C81 C80 119.8(3) . . ?
C81 C82 C83 119.7(4) . . ?
C81 C82 H82A 120.2 . . ?
C83 C82 H82A 120.2 . . ?
C84 C83 C82 119.1(4) . . ?
C84 C83 H83A 120.4 . . ?
C82 C83 H83A 120.4 . . ?
C85 C84 C83 121.6(4) . . ?
C85 C84 H84A 119.2 . . ?
C83 C84 H84A 119.2 . . ?
C84 C85 C86 119.3(4) . . ?
C84 C85 H85A 120.4 . . ?
C86 C85 H85A 120.4 . . ?
C81 C86 C85 120.6(4) . . ?
C81 C86 H86A 119.7 . . ?
C85 C86 H86A 119.7 . . ?
O23 Cl1 O22 118.8(4) . . ?
O23 Cl1 O21 112.8(3) . . ?
O22 Cl1 O21 108.2(3) . . ?
O23 Cl1 O24 104.0(4) . . ?
O22 Cl1 O24 109.7(4) . . ?
O21 Cl1 O24 101.8(4) . . ?

loop_
_geom_bond_atom_site_label_1
_geom_bond_atom_site_label_2
_geom_bond_distance
_geom_bond_site_symmetry_2
_geom_bond_publ_flag
Mn1 O7 1.8611(17) . ?
Mn1 O9 1.9580(18) . ?
Mn1 N1 2.040(2) . ?
Mn1 N2 2.069(2) . ?
Mn1 O13 2.153(2) . ?
Mn1 O11 2.160(2) . ?
Mn2 O1 2.0838(17) . ?
Mn2 O3 2.2032(16) . ?
Mn2 O5 2.2085(18) . ?
Mn2 N27 2.225(2) . ?
Mn2 O7 2.2353(17) . ?
Mn2 N25 2.250(2) . ?
Mn3 O8 1.8683(16) . ?
Mn3 O17 1.9388(18) . ?
Mn3 N4 2.058(2) . ?
Mn3 N5 2.061(2) . ?
Mn3 O19 2.155(2) . ?
Mn3 O15 2.2173(19) . ?
Mn4 O2 2.1075(17) . ?
Mn4 O3 2.1643(18) . ?
Mn4 O5 2.2125(16) . ?
Mn4 O8 2.2165(17) . ?
Mn4 N28 2.246(2) . ?
Mn4 N26 2.271(2) . ?
Mn5 O7 1.9063(16) . ?
Mn5 O16 1.9348(18) . ?
Mn5 O8 1.9439(18) . ?
Mn5 O14 2.0100(19) . ?
Mn5 O10 2.1204(19) . ?
Mn5 O3 2.2877(17) . ?
Mn5 Mn6 3.1598(6) . ?
Mn6 O20 2.085(2) . ?
Mn6 O18 2.1213(19) . ?
Mn6 O12 2.1475(18) . ?
Mn6 O8 2.2175(16) . ?
Mn6 O7 2.2340(18) . ?
Mn6 O5 2.2510(17) . ?
O1 N2 1.316(3) . ?
O2 N5 1.310(3) . ?
O3 C28 1.387(3) . ?
O4 C28 1.428(3) . ?
O4 H4 0.853(18) . ?
O5 C39 1.383(3) . ?
O6 C39 1.425(3) . ?
O6 H6 0.851(18) . ?
O9 C45 1.281(3) . ?
O10 C45 1.246(3) . ?
O11 C52 1.252(3) . ?
O12 C52 1.265(3) . ?
O13 C59 1.248(3) . ?
O14 C59 1.277(3) . ?
O15 C66 1.238(3) . ?
O16 C66 1.293(3) . ?
O17 C73 1.281(3) . ?
O18 C73 1.242(3) . ?
O19 C80 1.256(3) . ?
O20 C80 1.257(3) . ?
N1 C1 1.335(3) . ?
N1 C5 1.361(3) . ?
N2 C6 1.308(3) . ?
N3 C7 1.314(4) . ?
N3 C11 1.365(4) . ?
N4 C12 1.339(3) . ?
N4 C16 1.359(3) . ?
N5 C17 1.314(3) . ?
N6 C22 1.338(4) . ?
N6 C18 1.349(3) . ?
N25 C27 1.345(3) . ?
N25 C23 1.352(3) . ?
N26 C29 1.345(3) . ?
N26 C33 1.345(4) . ?
N27 C38 1.341(4) . ?
N27 C34 1.350(4) . ?
N28 C40 1.345(3) . ?
N28 C44 1.345(3) . ?
C1 C2 1.379(4) . ?
C1 H1A 0.9500 . ?
C2 C3 1.370(4) . ?
C2 H2A 0.9500 . ?
C3 C4 1.382(4) . ?
C3 H3A 0.9500 . ?
C4 C5 1.379(4) . ?
C4 H4A 0.9500 . ?
C5 C6 1.453(4) . ?
C6 C7 1.498(4) . ?
C7 C8 1.378(4) . ?
C8 C9 1.387(5) . ?
C8 H8A 0.9500 . ?
C9 C10 1.353(6) . ?
C9 H9A 0.9500 . ?
C10 C11 1.347(6) . ?
C10 H10A 0.9500 . ?
C11 H11A 0.9500 . ?
C12 C13 1.383(4) . ?
C12 H12A 0.9500 . ?
C13 C14 1.371(4) . ?
C13 H13A 0.9500 . ?
C14 C15 1.386(4) . ?
C14 H14A 0.9500 . ?
C15 C16 1.388(3) . ?
C15 H15A 0.9500 . ?
C16 C17 1.477(4) . ?
C17 C18 1.489(4) . ?
C18 C19 1.394(4) . ?
C19 C20 1.392(4) . ?
C19 H19A 0.9500 . ?
C20 C21 1.379(5) . ?
C20 H20A 0.9500 . ?
C21 C22 1.375(5) . ?
C21 H21A 0.9500 . ?
C22 H22A 0.9500 . ?
C23 C24 1.376(5) . ?
C23 H23A 0.9500 . ?
C24 C25 1.378(5) . ?
C24 H24A 0.9500 . ?
C25 C26 1.394(4) . ?
C25 H25A 0.9500 . ?
C26 C27 1.382(4) . ?
C26 H26A 0.9500 . ?
C27 C28 1.538(4) . ?
C28 C29 1.545(4) . ?
C29 C30 1.391(4) . ?
C30 C31 1.390(4) . ?
C30 H30A 0.9500 . ?
C31 C32 1.370(5) . ?
C31 H31A 0.9500 . ?
C32 C33 1.385(4) . ?
C32 H32A 0.9500 . ?
C33 H33A 0.9500 . ?
C34 C35 1.374(4) . ?
C34 H34A 0.9500 . ?
C35 C36 1.366(5) . ?
C35 H35A 0.9500 . ?
C36 C37 1.389(5) . ?
C36 H36A 0.9500 . ?
C37 C38 1.386(4) . ?
C37 H37A 0.9500 . ?
C38 C39 1.545(4) . ?
C39 C40 1.538(4) . ?
C40 C41 1.386(4) . ?
C41 C42 1.382(4) . ?
C41 H41A 0.9500 . ?
C42 C43 1.378(4) . ?
C42 H42A 0.9500 . ?
C43 C44 1.380(4) . ?
C43 H43A 0.9500 . ?
C44 H44A 0.9500 . ?
C45 C46 1.503(4) . ?
C46 C51 1.387(4) . ?
C46 C47 1.397(4) . ?
C47 C48 1.397(4) . ?
C47 H47A 0.9500 . ?
C48 C49 1.377(6) . ?
C48 H48A 0.9500 . ?
C49 C50 1.379(6) . ?
C49 H49A 0.9500 . ?
C50 C51 1.390(4) . ?
C50 H50A 0.9500 . ?
C51 H51A 0.9500 . ?
C52 C53 1.513(4) . ?
C53 C54 1.385(5) . ?
C53 C58 1.395(5) . ?
C54 C55 1.398(4) . ?
C54 H54A 0.9500 . ?
C55 C56 1.378(7) . ?
C55 H55A 0.9500 . ?
C56 C57 1.361(7) . ?
C56 H56A 0.9500 . ?
C57 C58 1.413(5) . ?
C57 H57A 0.9500 . ?
C58 H58A 0.9500 . ?
C59 C60 1.497(4) . ?
C60 C61 1.387(4) . ?
C60 C65 1.398(4) . ?
C61 C62 1.380(5) . ?
C61 H61A 0.9500 . ?
C62 C63 1.385(5) . ?
C62 H62A 0.9500 . ?
C63 C64 1.372(5) . ?
C63 H63A 0.9500 . ?
C64 C65 1.382(5) . ?
C64 H64A 0.9500 . ?
C65 H65A 0.9500 . ?
C66 C67 1.493(4) . ?
C67 C72 1.390(4) . ?
C67 C68 1.391(4) . ?
C68 C69 1.391(4) . ?
C68 H68A 0.9500 . ?
C69 C70 1.378(5) . ?
C69 H69A 0.9500 . ?
C70 C71 1.376(5) . ?
C70 H70A 0.9500 . ?
C71 C72 1.402(4) . ?
C71 H71A 0.9500 . ?
C72 H72A 0.9500 . ?
C73 C74 1.495(4) . ?
C74 C79 1.383(4) . ?
C74 C75 1.385(4) . ?
C75 C76 1.390(4) . ?
C75 H75A 0.9500 . ?
C76 C77 1.382(5) . ?
C76 H76A 0.9500 . ?
C77 C78 1.371(5) . ?
C77 H77A 0.9500 . ?
C78 C79 1.383(4) . ?
C78 H78A 0.9500 . ?
C79 H79A 0.9500 . ?
C80 C81 1.500(4) . ?
C81 C86 1.385(4) . ?
C81 C82 1.389(4) . ?
C82 C83 1.396(5) . ?
C82 H82A 0.9500 . ?
C83 C84 1.387(7) . ?
C83 H83A 0.9500 . ?
C84 C85 1.361(7) . ?
C84 H84A 0.9500 . ?
C85 C86 1.388(5) . ?
C85 H85A 0.9500 . ?
C86 H86A 0.9500 . ?
Cl1 O23 1.333(4) . ?
Cl1 O22 1.361(4) . ?
Cl1 O21 1.388(4) . ?
Cl1 O24 1.432(6) . ?
